data_7102033
loop_
_publ_author_name
'Cruz-Campa, Itzia'
'Arzola, Alejandro'
'Santiago, Lynn'
'Parsons, Jason G'
'Varela-Ramirez, Armando'
'Aguilera, Renato J'
'Noveron, Juan C'

_publ_section_title
;
 A novel class of metal-directed supramolecular DNA-delivery systems.
;
_journal_issue 28
_journal_name_full 'Chemical communications (Cambridge, England)'
_journal_page_first 2944
_journal_page_last 2946
_journal_paper_doi 10.1039/b703201c
_journal_year 2007
_chemical_formula_moiety 'C12 H30 Cu N6,2(C F3 O3 S),H2 O'
_chemical_formula_sum 'C14 H32 Cu F6 N6 O7 S2'
_chemical_formula_weight 638.12
_chemical_name_systematic
;
?
;
_space_group_IT_number 152
_symmetry_cell_setting trigonal
_symmetry_space_group_name_Hall 'P 31 2"'
_symmetry_space_group_name_H-M 'P 31 2 1'
_atom_sites_solution_hydrogens geom
_atom_sites_solution_primary direct
_atom_sites_solution_secondary difmap
_audit_creation_method SHELXL-97
_cell_angle_alpha 90.00
_cell_angle_beta 90.00
_cell_angle_gamma 120.00
_cell_formula_units_Z 3
_cell_length_a 9.4428(2)
_cell_length_b 9.4428(2)
_cell_length_c 24.7664(7)
_cell_measurement_reflns_used 2725
_cell_measurement_temperature 150(1)
_cell_measurement_theta_max 27.485
_cell_measurement_theta_min 1.018
_cell_volume 1912.47(8)
_computing_cell_refinement DENZO-SMN
_computing_data_collection 'Nonius COLLECT'
_computing_data_reduction DENZO-SMN
_computing_molecular_graphics 'WinGX, Ortep3'
_computing_structure_refinement 'SHELXL-97 (Sheldrick, 1997)'
_computing_structure_solution SIR97
_diffrn_ambient_temperature 150(1)
_diffrn_measured_fraction_theta_full 0.990
_diffrn_measured_fraction_theta_max 0.990
_diffrn_measurement_device_type 'Nonius KappaCCD Diffractometer'
_diffrn_measurement_method 'Phi and Omega scan'
_diffrn_radiation_monochromator graphite
_diffrn_radiation_source 'fine-focus sealed tube'
_diffrn_radiation_type MoK\a
_diffrn_radiation_wavelength 0.71073
_diffrn_reflns_av_R_equivalents 0.0331
_diffrn_reflns_av_sigmaI/netI 0.0437
_diffrn_reflns_limit_h_max 12
_diffrn_reflns_limit_h_min -12
_diffrn_reflns_limit_k_max 10
_diffrn_reflns_limit_k_min -10
_diffrn_reflns_limit_l_max 29
_diffrn_reflns_limit_l_min -32
_diffrn_reflns_number 5097
_diffrn_reflns_theta_full 27.48
_diffrn_reflns_theta_max 27.48
_diffrn_reflns_theta_min 4.13
_exptl_absorpt_coefficient_mu 1.110
_exptl_absorpt_correction_T_max 0.8691
_exptl_absorpt_correction_T_min 0.7108
_exptl_absorpt_correction_type multi-scan
_exptl_absorpt_process_details 'DENZO-SMN (Otwinowski & Minor, 1997)'
_exptl_crystal_colour blue
_exptl_crystal_density_diffrn 1.662
_exptl_crystal_density_method 'not measured'
_exptl_crystal_description prism
_exptl_crystal_F_000 987
_exptl_crystal_size_max 0.33
_exptl_crystal_size_mid 0.30
_exptl_crystal_size_min 0.13
_refine_diff_density_max 0.387
_refine_diff_density_min -0.323
_refine_diff_density_rms 0.059
_refine_ls_abs_structure_details 'Flack H D (1983), Acta Cryst. A39, 876-881'
_refine_ls_abs_structure_Flack 0.024(14)
_refine_ls_extinction_method none
_refine_ls_goodness_of_fit_ref 1.049
_refine_ls_hydrogen_treatment mixed
_refine_ls_matrix_type full
_refine_ls_number_parameters 169
_refine_ls_number_reflns 2922
_refine_ls_number_restraints 0
_refine_ls_restrained_S_all 1.049
_refine_ls_R_factor_all 0.0370
_refine_ls_R_factor_gt 0.0324
_refine_ls_shift/su_max 0.001
_refine_ls_shift/su_mean 0.000
_refine_ls_structure_factor_coef Fsqd
_refine_ls_weighting_details 'calc w=1/[\s^2^(Fo^2^)+(0.0304P)^2^+0.8643P] where P=(Fo^2^+2Fc^2^)/3'
_refine_ls_weighting_scheme calc
_refine_ls_wR_factor_gt 0.0739
_refine_ls_wR_factor_ref 0.0765
_reflns_number_gt 2726
_reflns_number_total 2922
_reflns_threshold_expression >2sigma(I)
_cod_data_source_file b703201c.txt
_cod_data_source_block Cu_complex_3
_cod_depositor_comments
;
The following automatic conversions were performed:
'_symmetry_cell_setting' value 'Trigonal' changed to 'trigonal' according
to '/home/saulius/struct/CIF-dictionaries/cif_core.dic' dictionary named
'cif_core.dic' version 2.4.1 from
2010-06-29.

'_exptl_absorpt_correction_type' value 'Multi-scan' changed
to 'multi-scan' according to
'/home/saulius/struct/CIF-dictionaries/cif_core.dic' dictionary named
'cif_core.dic' version 2.4.1 from 2010-06-29.

Automatic conversion script
Id: cif_fix_enum 1527 2010-12-29 10:47:43Z saulius 
;
_cod_original_sg_symbol_H-M 'P31 2 1'
_cod_database_code 7102033

loop_
_symmetry_equiv_pos_as_xyz
'x, y, z'
'-y, x-y, z+1/3'
'-x+y, -x, z+2/3'
'x-y, -y, -z+2/3'
'-x, -x+y, -z+1/3'
'y, x, -z'

loop_
_atom_site_label
_atom_site_type_symbol
_atom_site_fract_x
_atom_site_fract_y
_atom_site_fract_z
_atom_site_U_iso_or_equiv
_atom_site_adp_type
_atom_site_occupancy
_atom_site_symmetry_multiplicity
_atom_site_calc_flag
_atom_site_refinement_flags
Cu1 Cu -0.05751(4) -0.05751(4) 0.5000 0.01749(10) Uani 1 2 d S
S1 S -0.45633(8) 0.33894(8) 0.41194(2) 0.02602(14) Uani 1 1 d .
F1 F -0.4068(4) 0.2144(3) 0.32528(9) 0.0827(8) Uani 1 1 d .
F2 F -0.2090(3) 0.4470(5) 0.34651(9) 0.1065(11) Uani 1 1 d .
F3 F -0.4258(3) 0.4250(3) 0.31061(8) 0.0627(6) Uani 1 1 d .
O1 O -0.6287(2) 0.2338(3) 0.40154(8) 0.0415(5) Uani 1 1 d .
O2 O -0.3817(4) 0.2693(4) 0.44396(9) 0.0617(7) Uani 1 1 d .
O3 O -0.4138(3) 0.5020(3) 0.42636(10) 0.0459(5) Uani 1 1 d .
O4 O -0.8635(3) 0.0000 0.3333 0.0344(6) Uani 1 2 d S
H4 H -0.774(4) 0.070(4) 0.3483(14) 0.046(10) Uiso 1 1 d .
N1 N -0.1006(2) 0.0101(2) 0.41309(7) 0.0234(4) Uani 1 1 d .
H1 H -0.0409 -0.0111 0.3877 0.028 Uiso 1 1 calc R
N2 N -0.0076(3) 0.1806(2) 0.51182(9) 0.0242(4) Uani 1 1 d .
H2 H 0.0728 0.2283 0.5382 0.029 Uiso 1 1 calc R
N3 N -0.2960(2) -0.1125(3) 0.50835(9) 0.0247(4) Uani 1 1 d .
H3 H -0.3567 -0.2172 0.5226 0.030 Uiso 1 1 calc R
C1 C -0.0517(3) 0.1846(3) 0.41323(11) 0.0283(6) Uani 1 1 d .
H1A H -0.1506 0.1954 0.4146 0.034 Uiso 1 1 calc R
H1B H 0.0074 0.2360 0.3794 0.034 Uiso 1 1 calc R
C2 C 0.0576(3) 0.2734(3) 0.46126(11) 0.0272(6) Uani 1 1 d .
H2A H 0.1685 0.2903 0.4546 0.033 Uiso 1 1 calc R
H2B H 0.0672 0.3822 0.4651 0.033 Uiso 1 1 calc R
C3 C -0.1575(3) 0.1791(3) 0.53180(11) 0.0286(6) Uani 1 1 d .
H3A H -0.2023 0.2177 0.5029 0.034 Uiso 1 1 calc R
H3B H -0.1289 0.2545 0.5629 0.034 Uiso 1 1 calc R
C4 C -0.2861(3) 0.0071(4) 0.54900(11) 0.0298(6) Uani 1 1 d .
H4A H -0.2568 -0.0185 0.5846 0.036 Uiso 1 1 calc R
H4B H -0.3938 0.0004 0.5524 0.036 Uiso 1 1 calc R
C5 C -0.3727(3) -0.1048(3) 0.45661(10) 0.0287(6) Uani 1 1 d .
H5A H -0.3812 -0.0045 0.4564 0.034 Uiso 1 1 calc R
H5B H -0.4849 -0.1999 0.4546 0.034 Uiso 1 1 calc R
C6 C -0.2770(3) -0.1043(3) 0.40688(10) 0.0288(6) Uani 1 1 d .
H6A H -0.2955 -0.2160 0.4008 0.035 Uiso 1 1 calc R
H6B H -0.3177 -0.0730 0.3748 0.035 Uiso 1 1 calc R
C7 C -0.3676(4) 0.3612(4) 0.34504(12) 0.0442(7) Uani 1 1 d .

loop_
_atom_site_aniso_label
_atom_site_aniso_U_11
_atom_site_aniso_U_22
_atom_site_aniso_U_33
_atom_site_aniso_U_23
_atom_site_aniso_U_13
_atom_site_aniso_U_12
Cu1 0.01697(14) 0.01697(14) 0.01991(17) 0.00062(8) -0.00062(8) 0.00953(16)
S1 0.0253(3) 0.0254(3) 0.0277(3) 0.0020(3) -0.0008(2) 0.0129(2)
F1 0.115(2) 0.107(2) 0.0641(13) -0.0202(13) 0.0110(14) 0.0836(19)
F2 0.0300(10) 0.194(3) 0.0593(13) 0.0043(19) 0.0099(10) 0.0287(16)
F3 0.0659(14) 0.0805(15) 0.0389(10) 0.0216(10) -0.0007(9) 0.0344(13)
O1 0.0281(10) 0.0372(11) 0.0380(11) -0.0053(10) 0.0044(8) 0.0004(9)
O2 0.0866(19) 0.0879(19) 0.0446(12) 0.0152(13) -0.0036(13) 0.0693(16)
O3 0.0467(13) 0.0290(11) 0.0562(13) -0.0128(10) -0.0140(11) 0.0146(10)
O4 0.0297(10) 0.0430(16) 0.0349(14) -0.0126(12) -0.0063(6) 0.0215(8)
N1 0.0257(10) 0.0240(11) 0.0222(9) 0.0009(9) 0.0017(8) 0.0138(9)
N2 0.0261(11) 0.0235(10) 0.0259(10) -0.0002(9) -0.0011(9) 0.0147(9)
N3 0.0189(9) 0.0266(11) 0.0278(10) 0.0057(9) 0.0035(8) 0.0108(9)
C1 0.0352(15) 0.0249(13) 0.0278(13) 0.0095(10) 0.0043(11) 0.0173(12)
C2 0.0304(13) 0.0181(11) 0.0321(13) 0.0038(10) 0.0027(11) 0.0114(10)
C3 0.0354(15) 0.0328(14) 0.0282(12) -0.0031(11) -0.0012(11) 0.0250(12)
C4 0.0307(13) 0.0431(15) 0.0259(12) 0.0022(12) 0.0035(11) 0.0263(12)
C5 0.0198(11) 0.0341(14) 0.0303(13) 0.0042(11) -0.0042(10) 0.0122(11)
C6 0.0281(12) 0.0307(14) 0.0238(12) 0.0010(11) -0.0059(10) 0.0119(11)
C7 0.0336(15) 0.067(2) 0.0363(14) 0.0042(14) 0.0014(12) 0.0286(16)

loop_
_atom_type_symbol
_atom_type_description
_atom_type_scat_dispersion_real
_atom_type_scat_dispersion_imag
_atom_type_scat_source
C C 0.0033 0.0016 'International Tables Vol C Tables 4.2.6.8 and 6.1.1.4'
H H 0.0000 0.0000 'International Tables Vol C Tables 4.2.6.8 and 6.1.1.4'
N N 0.0061 0.0033 'International Tables Vol C Tables 4.2.6.8 and 6.1.1.4'
O O 0.0106 0.0060 'International Tables Vol C Tables 4.2.6.8 and 6.1.1.4'
F F 0.0171 0.0103 'International Tables Vol C Tables 4.2.6.8 and 6.1.1.4'
S S 0.1246 0.1234 'International Tables Vol C Tables 4.2.6.8 and 6.1.1.4'
Cu Cu 0.3201 1.2651 'International Tables Vol C Tables 4.2.6.8 and 6.1.1.4'

loop_
_geom_angle_atom_site_label_1
_geom_angle_atom_site_label_2
_geom_angle_atom_site_label_3
_geom_angle
_geom_angle_site_symmetry_1
_geom_angle_site_symmetry_3
N3 Cu1 N3 95.10(12) 6_556 .
N3 Cu1 N2 177.36(9) 6_556 .
N3 Cu1 N2 83.45(8) . .
N3 Cu1 N2 83.45(8) 6_556 6_556
N3 Cu1 N2 177.36(9) . 6_556
N2 Cu1 N2 98.08(12) . 6_556
N3 Cu1 N1 102.92(8) 6_556 .
N3 Cu1 N1 80.98(8) . .
N2 Cu1 N1 79.06(8) . .
N2 Cu1 N1 97.18(8) 6_556 .
N3 Cu1 N1 80.97(8) 6_556 6_556
N3 Cu1 N1 102.92(8) . 6_556
N2 Cu1 N1 97.18(8) . 6_556
N2 Cu1 N1 79.06(8) 6_556 6_556
N1 Cu1 N1 174.33(10) . 6_556
O2 S1 O3 114.96(16) . .
O2 S1 O1 115.50(17) . .
O3 S1 O1 113.47(14) . .
O2 S1 C7 104.77(14) . .
O3 S1 C7 103.75(16) . .
O1 S1 C7 102.27(13) . .
C6 N1 C1 115.4(2) . .
C6 N1 Cu1 100.58(14) . .
C1 N1 Cu1 107.66(14) . .
C6 N1 H1 110.9 . .
C1 N1 H1 110.9 . .
Cu1 N1 H1 110.9 . .
C2 N2 C3 113.6(2) . .
C2 N2 Cu1 108.98(15) . .
C3 N2 Cu1 109.61(15) . .
C2 N2 H2 108.2 . .
C3 N2 H2 108.2 . .
Cu1 N2 H2 108.2 . .
C4 N3 C5 113.2(2) . .
C4 N3 Cu1 103.47(15) . .
C5 N3 Cu1 113.51(15) . .
C4 N3 H3 108.8 . .
C5 N3 H3 108.8 . .
Cu1 N3 H3 108.8 . .
N1 C1 C2 111.41(19) . .
N1 C1 H1A 109.3 . .
C2 C1 H1A 109.3 . .
N1 C1 H1B 109.3 . .
C2 C1 H1B 109.3 . .
H1A C1 H1B 108.0 . .
N2 C2 C1 111.7(2) . .
N2 C2 H2A 109.3 . .
C1 C2 H2A 109.3 . .
N2 C2 H2B 109.3 . .
C1 C2 H2B 109.3 . .
H2A C2 H2B 107.9 . .
N2 C3 C4 110.5(2) . .
N2 C3 H3A 109.6 . .
C4 C3 H3A 109.6 . .
N2 C3 H3B 109.6 . .
C4 C3 H3B 109.6 . .
H3A C3 H3B 108.1 . .
N3 C4 C3 109.6(2) . .
N3 C4 H4A 109.8 . .
C3 C4 H4A 109.8 . .
N3 C4 H4B 109.8 . .
C3 C4 H4B 109.8 . .
H4A C4 H4B 108.2 . .
N3 C5 C6 113.1(2) . .
N3 C5 H5A 109.0 . .
C6 C5 H5A 109.0 . .
N3 C5 H5B 109.0 . .
C6 C5 H5B 109.0 . .
H5A C5 H5B 107.8 . .
N1 C6 C5 111.6(2) . .
N1 C6 H6A 109.3 . .
C5 C6 H6A 109.3 . .
N1 C6 H6B 109.3 . .
C5 C6 H6B 109.3 . .
H6A C6 H6B 108.0 . .
F2 C7 F3 110.4(3) . .
F2 C7 F1 107.0(3) . .
F3 C7 F1 106.0(3) . .
F2 C7 S1 111.5(2) . .
F3 C7 S1 111.7(2) . .
F1 C7 S1 109.9(2) . .

loop_
_geom_bond_atom_site_label_1
_geom_bond_atom_site_label_2
_geom_bond_distance
_geom_bond_site_symmetry_2
Cu1 N3 2.053(2) 6_556
Cu1 N3 2.053(2) .
Cu1 N2 2.075(2) .
Cu1 N2 2.075(2) 6_556
Cu1 N1 2.3377(19) .
Cu1 N1 2.3378(19) 6_556
S1 O2 1.422(2) .
S1 O3 1.428(2) .
S1 O1 1.444(2) .
S1 C7 1.821(3) .
F1 C7 1.336(4) .
F2 C7 1.299(4) .
F3 C7 1.312(4) .
O4 H4 0.86(3) .
N1 C6 1.471(3) .
N1 C1 1.473(3) .
N1 H1 0.9300 .
N2 C2 1.475(3) .
N2 C3 1.492(3) .
N2 H2 0.9300 .
N3 C4 1.481(3) .
N3 C5 1.491(3) .
N3 H3 0.9300 .
C1 C2 1.523(4) .
C1 H1A 0.9900 .
C1 H1B 0.9900 .
C2 H2A 0.9900 .
C2 H2B 0.9900 .
C3 C4 1.524(4) .
C3 H3A 0.9900 .
C3 H3B 0.9900 .
C4 H4A 0.9900 .
C4 H4B 0.9900 .
C5 C6 1.526(4) .
C5 H5A 0.9900 .
C5 H5B 0.9900 .
C6 H6A 0.9900 .
C6 H6B 0.9900 .

loop_
_geom_hbond_atom_site_label_D
_geom_hbond_atom_site_label_H
_geom_hbond_atom_site_label_A
_geom_hbond_distance_DH
_geom_hbond_distance_HA
_geom_hbond_distance_DA
_geom_hbond_angle_DHA
_geom_hbond_site_symmetry_A
O4 H4 O1 0.86(3) 1.97(3) 2.784(2) 158(3) .
N1 H1 O4 0.93 2.11 3.023(3) 166.3 1_655
N2 H2 O1 0.93 2.08 2.990(3) 167.3 6_566
N3 H3 O3 0.93 2.08 2.987(3) 163.2 6_456

loop_
_geom_torsion_atom_site_label_1
_geom_torsion_atom_site_label_2
_geom_torsion_atom_site_label_3
_geom_torsion_atom_site_label_4
_geom_torsion
_geom_torsion_site_symmetry_1
N3 Cu1 N1 C6 63.36(15) 6_556
N3 Cu1 N1 C6 -29.84(15) .
N2 Cu1 N1 C6 -114.86(15) .
N2 Cu1 N1 C6 148.25(15) 6_556
N1 Cu1 N1 C6 -163.65(14) 6_556
N3 Cu1 N1 C1 -175.51(15) 6_556
N3 Cu1 N1 C1 91.29(16) .
N2 Cu1 N1 C1 6.27(15) .
N2 Cu1 N1 C1 -90.62(16) 6_556
N1 Cu1 N1 C1 -42.52(14) 6_556
N3 Cu1 N2 C2 -168.9(19) 6_556
N3 Cu1 N2 C2 -112.03(17) .
N2 Cu1 N2 C2 65.80(15) 6_556
N1 Cu1 N2 C2 -30.00(16) .
N1 Cu1 N2 C2 145.71(16) 6_556
N3 Cu1 N2 C3 -44(2) 6_556
N3 Cu1 N2 C3 12.81(16) .
N2 Cu1 N2 C3 -169.4(2) 6_556
N1 Cu1 N2 C3 94.84(17) .
N1 Cu1 N2 C3 -89.46(16) 6_556
N3 Cu1 N3 C4 142.59(18) 6_556
N2 Cu1 N3 C4 -35.19(15) .
N2 Cu1 N3 C4 -161(2) 6_556
N1 Cu1 N3 C4 -115.10(16) .
N1 Cu1 N3 C4 60.70(16) 6_556
N3 Cu1 N3 C5 -94.33(18) 6_556
N2 Cu1 N3 C5 87.89(19) .
N2 Cu1 N3 C5 -38(2) 6_556
N1 Cu1 N3 C5 7.98(17) .
N1 Cu1 N3 C5 -176.21(17) 6_556
C6 N1 C1 C2 129.6(2) .
Cu1 N1 C1 C2 18.3(2) .
C3 N2 C2 C1 -71.3(3) .
Cu1 N2 C2 C1 51.1(2) .
N1 C1 C2 N2 -45.9(3) .
C2 N2 C3 C4 134.7(2) .
Cu1 N2 C3 C4 12.6(2) .
C5 N3 C4 C3 -71.4(2) .
Cu1 N3 C4 C3 51.9(2) .
N2 C3 C4 N3 -43.7(3) .
C4 N3 C5 C6 133.4(2) .
Cu1 N3 C5 C6 15.8(3) .
C1 N1 C6 C5 -68.9(3) .
Cu1 N1 C6 C5 46.6(2) .
N3 C5 C6 N1 -45.7(3) .
O2 S1 C7 F2 -55.9(3) .
O3 S1 C7 F2 65.0(3) .
O1 S1 C7 F2 -176.8(3) .
O2 S1 C7 F3 180.0(3) .
O3 S1 C7 F3 -59.1(3) .
O1 S1 C7 F3 59.1(3) .
O2 S1 C7 F1 62.6(3) .
O3 S1 C7 F1 -176.5(2) .
O1 S1 C7 F1 -58.2(2) .
